data_1532096
loop_
_publ_author_name
'Rizzoli, C.'
'Sologub, O.L.'
'Salamakha, P.'

_publ_section_title
;
 Crystal structure of the Nd (Ru0.6 Ge0.4)2 and Er Ru Ge compounds
;
_journal_name_full 'Journal of Alloys Compd.'
_journal_page_first 160
_journal_page_last 163
_journal_volume 350
_journal_year 2003
_chemical_formula_sum 'Er Ge Ru'
_chemical_name_systematic 'Er Ru Ge'
_space_group_IT_number 62
_symmetry_space_group_name_Hall '-P 2ac 2n'
_symmetry_space_group_name_H-M 'P n m a'
_cell_angle_alpha 90
_cell_angle_beta 90
_cell_angle_gamma 90
_cell_formula_units_Z 4
_cell_length_a 6.94778
_cell_length_b 4.33094
_cell_length_c 7.26604
_cell_volume 218.638
_citation_journal_id_ASTM JALCEU
_cod_data_source_file Rizzoli_JALCEU_2003_1306.cif
_cod_data_source_block Er1Ge1Ru1
_cod_original_cell_volume 218.6382
_cod_original_formula_sum 'Er1 Ge1 Ru1'
_cod_database_code 1532096

loop_
_symmetry_equiv_pos_as_xyz
x,y,z
-x+1/2,-y,z+1/2
x+1/2,-y+1/2,-z+1/2
-x,y+1/2,-z
-x,-y,-z
x-1/2,y,-z-1/2
-x-1/2,y-1/2,z-1/2
x,-y-1/2,z

loop_
_atom_site_label
_atom_site_type_symbol
_atom_site_fract_x
_atom_site_fract_y
_atom_site_fract_z
_atom_site_occupancy
_atom_site_U_iso_or_equiv
Ru1 Ru 0.34547 0.25 0.43771 1 0.0
Er1 Er 0.00745 0.25 0.6919 0.989 0.0
Ge1 Ge 0.20722 0.25 0.10653 1 0.0
